data_4020235
loop_
_publ_author_name
'M.G. Davlieva'
'S.V. Lindeman'
'I.S. Neretin'
'J.K. Kochi'

_publ_section_title
;
Isolation, X-ray Structures, and Electronic Spectra of Reactive Intermediates
in Friedel-Crafts Acylations
;
_journal_name_full 'Journal of Organic Chemistry'
_journal_page_first 4013
_journal_page_last 4021
_journal_paper_doi 10.1021/jo0501588
_journal_volume 70
_journal_year 2005
_chemical_formula_moiety 'C13 H20 Cl, Cl4 Ga'
_chemical_formula_sum 'C13 H20 Cl5 Ga'
_chemical_formula_weight 423.26
_chemical_name_common 'chloroheptamethylbenzenium GaCl4'
_space_group_IT_number 14
_symmetry_cell_setting monoclinic
_symmetry_space_group_name_Hall '-P 2yn'
_symmetry_space_group_name_H-M 'P 1 21/n 1'
_cell_angle_alpha 90.00
_cell_angle_beta 98.349(4)
_cell_angle_gamma 90.00
_cell_formula_units_Z 4
_cell_length_a 8.917(2)
_cell_length_b 12.313(2)
_cell_length_c 16.573(3)
_cell_measurement_temperature 123(2)
_cell_volume 1800.4(6)
_diffrn_ambient_temperature 123(2)
_exptl_crystal_density_diffrn 1.561
_cod_original_sg_symbol_H-M 'P 21/n'
_cod_database_code 4020235

loop_
_symmetry_equiv_pos_as_xyz
'x, y, z'
'-x+1/2, y+1/2, -z+1/2'
'-x, -y, -z'
'x-1/2, -y-1/2, z-1/2'

loop_
_atom_site_label
_atom_site_type_symbol
_atom_site_fract_x
_atom_site_fract_y
_atom_site_fract_z
_atom_site_U_iso_or_equiv
_atom_site_adp_type
_atom_site_occupancy
_atom_site_symmetry_multiplicity
_atom_site_calc_flag
_atom_site_refinement_flags
_atom_site_disorder_assembly
_atom_site_disorder_group
Ga1 Ga 0.10710(2) 0.741347(17) 0.151904(13) 0.02938(7) Uani 1 1 d . . .
Cl2 Cl 0.16736(7) 0.57589(5) 0.18726(5) 0.0590(2) Uani 1 1 d . . .
Cl3 Cl -0.08322(6) 0.74481(5) 0.05400(3) 0.04283(14) Uani 1 1 d . . .
Cl4 Cl 0.05341(6) 0.82884(5) 0.25789(3) 0.04041(13) Uani 1 1 d . . .
Cl5 Cl 0.29889(7) 0.82148(6) 0.10980(4) 0.04843(15) Uani 1 1 d . . .
Cl1 Cl 0.18310(7) 0.82264(5) -0.31062(3) 0.04254(13) Uani 1 1 d . . .
C1 C 0.1440(2) 0.86828(16) -0.15368(12) 0.0294(4) Uani 1 1 d . . .
C2 C 0.3048(2) 0.90514(16) -0.13671(11) 0.0296(4) Uani 1 1 d . . .
C3 C 0.4154(2) 0.84000(17) -0.09638(11) 0.0308(4) Uani 1 1 d . . .
C4 C 0.3767(2) 0.73337(17) -0.07407(12) 0.0317(4) Uani 1 1 d . . .
C5 C 0.2296(2) 0.68868(16) -0.09413(12) 0.0315(4) Uani 1 1 d . . .
C6 C 0.1159(2) 0.75224(15) -0.13421(12) 0.0293(4) Uani 1 1 d . . .
C7 C 0.3405(3) 1.01715(19) -0.16374(15) 0.0430(5) Uani 1 1 d . . .
H7A H 0.4004 1.0558 -0.1184 0.065 Uiso 1 1 calc R . .
H7B H 0.2459 1.0567 -0.1810 0.065 Uiso 1 1 calc R . .
H7C H 0.3986 1.0122 -0.2095 0.065 Uiso 1 1 calc R . .
C8 C 0.5773(3) 0.8797(2) -0.07743(16) 0.0466(6) Uani 1 1 d . . .
H8A H 0.5876 0.9486 -0.1056 0.070 Uiso 1 1 calc R . .
H8B H 0.6456 0.8257 -0.0959 0.070 Uiso 1 1 calc R . .
H8C H 0.6036 0.8904 -0.0185 0.070 Uiso 1 1 calc R . .
C9 C 0.4980(3) 0.6639(2) -0.02865(16) 0.0511(6) Uani 1 1 d . . .
H9A H 0.4540 0.6172 0.0097 0.077 Uiso 1 1 calc R . .
H9B H 0.5763 0.7102 0.0015 0.077 Uiso 1 1 calc R . .
H9C H 0.5433 0.6186 -0.0673 0.077 Uiso 1 1 calc R . .
C10 C 0.1998(3) 0.5728(2) -0.07067(18) 0.0533(6) Uani 1 1 d . . .
H10A H 0.0968 0.5520 -0.0944 0.080 Uiso 1 1 calc R . .
H10B H 0.2105 0.5670 -0.0111 0.080 Uiso 1 1 calc R . .
H10C H 0.2729 0.5245 -0.0913 0.080 Uiso 1 1 calc R . .
C11 C -0.0414(3) 0.7096(2) -0.15779(14) 0.0395(5) Uani 1 1 d . . .
H11A H -0.0705 0.6665 -0.1129 0.059 Uiso 1 1 calc R . .
H11B H -0.0449 0.6639 -0.2064 0.059 Uiso 1 1 calc R . .
H11C H -0.1119 0.7706 -0.1695 0.059 Uiso 1 1 calc R . .
C12 C 0.0527(3) 0.93946(18) -0.09732(14) 0.0395(5) Uani 1 1 d . . .
H12A H 0.0921 0.9257 -0.0399 0.059 Uiso 1 1 calc R . .
H12B H -0.0549 0.9200 -0.1078 0.059 Uiso 1 1 calc R . .
H12C H 0.0647 1.0166 -0.1095 0.059 Uiso 1 1 calc R . .
C13 C 0.0788(2) 0.89297(19) -0.24305(12) 0.0361(4) Uani 1 1 d . . .
H13A H 0.0836 0.9721 -0.2530 0.043 Uiso 1 1 calc R . .
H13B H -0.0288 0.8704 -0.2535 0.043 Uiso 1 1 calc R . .

loop_
_atom_site_aniso_label
_atom_site_aniso_U_11
_atom_site_aniso_U_22
_atom_site_aniso_U_33
_atom_site_aniso_U_23
_atom_site_aniso_U_13
_atom_site_aniso_U_12
Ga1 0.02443(11) 0.02820(12) 0.03402(12) 0.00132(8) -0.00074(8) -0.00128(8)
Cl2 0.0499(3) 0.0276(3) 0.0908(5) 0.0017(3) -0.0190(3) 0.0009(2)
Cl3 0.0306(2) 0.0603(4) 0.0349(3) 0.0053(2) -0.00434(19) -0.0050(2)
Cl4 0.0425(3) 0.0452(3) 0.0337(2) 0.0019(2) 0.0059(2) 0.0047(2)
Cl5 0.0353(3) 0.0675(4) 0.0436(3) -0.0059(3) 0.0097(2) -0.0183(3)
Cl1 0.0430(3) 0.0519(3) 0.0322(2) -0.0038(2) 0.0037(2) 0.0019(2)
C1 0.0276(9) 0.0288(9) 0.0310(9) 0.0020(7) 0.0013(7) 0.0016(7)
C2 0.0303(9) 0.0295(9) 0.0287(8) -0.0011(7) 0.0032(7) -0.0030(7)
C3 0.0273(9) 0.0359(10) 0.0277(8) -0.0036(7) -0.0011(7) -0.0002(7)
C4 0.0341(10) 0.0358(10) 0.0243(8) -0.0023(7) 0.0011(7) 0.0076(8)
C5 0.0383(10) 0.0267(9) 0.0288(9) -0.0007(7) 0.0026(7) 0.0016(8)
C6 0.0312(9) 0.0289(9) 0.0275(8) -0.0028(7) 0.0031(7) -0.0017(7)
C7 0.0429(12) 0.0337(11) 0.0519(13) 0.0053(10) 0.0051(10) -0.0079(9)
C8 0.0301(10) 0.0534(15) 0.0528(13) -0.0048(11) -0.0053(9) -0.0043(10)
C9 0.0449(13) 0.0545(15) 0.0502(13) 0.0141(11) -0.0057(11) 0.0142(11)
C10 0.0653(17) 0.0303(12) 0.0616(15) 0.0084(11) 0.0004(13) -0.0015(11)
C11 0.0344(11) 0.0410(12) 0.0419(11) -0.0017(9) 0.0013(8) -0.0097(9)
C12 0.0410(11) 0.0315(11) 0.0473(12) 0.0011(9) 0.0111(9) 0.0045(9)
C13 0.0322(10) 0.0406(11) 0.0349(10) 0.0053(8) 0.0021(8) 0.0082(8)

loop_
_geom_bond_atom_site_label_1
_geom_bond_atom_site_label_2
_geom_bond_distance
_geom_bond_site_symmetry_2
_geom_bond_publ_flag
Ga1 Cl2 2.1659(7) . ?
Ga1 Cl3 2.1716(6) . ?
Ga1 Cl4 2.1724(7) . ?
Ga1 Cl5 2.1753(7) . ?
Cl1 C13 1.781(2) . ?
C1 C2 1.491(3) . ?
C1 C6 1.494(3) . ?
C1 C13 1.541(3) . ?
C1 C12 1.589(3) . ?
C2 C3 1.368(3) . ?
C2 C7 1.499(3) . ?
C3 C4 1.420(3) . ?
C3 C8 1.514(3) . ?
C4 C5 1.417(3) . ?
C4 C9 1.494(3) . ?
C5 C6 1.373(3) . ?
C5 C10 1.512(3) . ?
C6 C11 1.495(3) . ?
C7 H7A 0.9800 . ?
C7 H7B 0.9800 . ?
C7 H7C 0.9800 . ?
C8 H8A 0.9800 . ?
C8 H8B 0.9800 . ?
C8 H8C 0.9800 . ?
C9 H9A 0.9800 . ?
C9 H9B 0.9800 . ?
C9 H9C 0.9800 . ?
C10 H10A 0.9800 . ?
C10 H10B 0.9800 . ?
C10 H10C 0.9800 . ?
C11 H11A 0.9800 . ?
C11 H11B 0.9800 . ?
C11 H11C 0.9800 . ?
C12 H12A 0.9800 . ?
C12 H12B 0.9800 . ?
C12 H12C 0.9800 . ?
C13 H13A 0.9900 . ?
C13 H13B 0.9900 . ?
